data_4104971
loop_
_publ_author_name
'Jennifer L. McBee'
'Jose Escalada'
'T. Don Tilley'

_publ_section_title
;
 High Oxidation State Rhodium and Iridium Bis(silyl)dihydride Complexes
 Supported by a Chelating Pyridyl-Pyrrolide Ligand
;
_journal_name_full 'Journal of the American Chemical Society'
_journal_page_first 12703
_journal_page_last 12713
_journal_paper_doi 10.1021/ja9035169
_journal_volume 131
_journal_year 2009
_chemical_formula_moiety 'C74 H70 N4 Rh2 Si2, 2(C7)'
_chemical_formula_sum 'C88 H70 N4 Rh2 Si2'
_chemical_formula_weight 1445.43
_chemical_name_systematic
; 
 ? 
;
_space_group_IT_number 2
_symmetry_cell_setting triclinic
_symmetry_space_group_name_Hall '-P 1'
_symmetry_space_group_name_H-M 'P -1'
_atom_sites_solution_hydrogens geom
_atom_sites_solution_primary direct
_atom_sites_solution_secondary difmap
_audit_creation_method SHELXL-97
_cell_angle_alpha 61.5180(10)
_cell_angle_beta 68.2500(10)
_cell_angle_gamma 75.752(2)
_cell_formula_units_Z 1
_cell_length_a 11.7915(10)
_cell_length_b 13.4246(11)
_cell_length_c 13.5335(11)
_cell_measurement_reflns_used 8804
_cell_measurement_temperature 150(2)
_cell_measurement_theta_max 23.25
_cell_measurement_theta_min 2.25
_cell_volume 1742.6(3)
_computing_structure_refinement 'SHELXL-97 (Sheldrick, 1997)'
_computing_structure_solution 'SHELXS-97 (Sheldrick, 1990)'
_diffrn_ambient_temperature 150(2)
_diffrn_measured_fraction_theta_full 0.991
_diffrn_measured_fraction_theta_max 0.991
_diffrn_measurement_device_type Bruker
_diffrn_measurement_method \w/scans
_diffrn_radiation_monochromator graphite
_diffrn_radiation_source 'fine-focus sealed tube'
_diffrn_radiation_type MoK\a
_diffrn_radiation_wavelength 0.71073
_diffrn_reflns_av_R_equivalents 0.0228
_diffrn_reflns_av_sigmaI/netI 0.0457
_diffrn_reflns_limit_h_max 10
_diffrn_reflns_limit_h_min -13
_diffrn_reflns_limit_k_max 10
_diffrn_reflns_limit_k_min -14
_diffrn_reflns_limit_l_max 14
_diffrn_reflns_limit_l_min -15
_diffrn_reflns_number 6147
_diffrn_reflns_theta_full 23.25
_diffrn_reflns_theta_max 23.25
_diffrn_reflns_theta_min 2.44
_diffrn_standards_decay_% 0
_diffrn_standards_interval_count 0
_diffrn_standards_interval_time 0
_diffrn_standards_number 0
_exptl_absorpt_coefficient_mu 0.56
_exptl_absorpt_correction_T_max 0.95
_exptl_absorpt_correction_T_min 0.91
_exptl_absorpt_correction_type multi-scan
_exptl_absorpt_process_details 'sadabs, 2004'
_exptl_crystal_colour brown
_exptl_crystal_density_diffrn 1.377
_exptl_crystal_description plate
_exptl_crystal_F_000 1040
_exptl_crystal_size_max 0.22
_exptl_crystal_size_mid 0.11
_exptl_crystal_size_min 0.11
_refine_diff_density_max 0.891
_refine_diff_density_min -0.556
_refine_diff_density_rms 0.089
_refine_ls_extinction_method none
_refine_ls_goodness_of_fit_ref 1.038
_refine_ls_hydrogen_treatment mixed
_refine_ls_matrix_type full
_refine_ls_number_parameters 402
_refine_ls_number_reflns 4955
_refine_ls_number_restraints 0
_refine_ls_restrained_S_all 1.038
_refine_ls_R_factor_all 0.0587
_refine_ls_R_factor_gt 0.0460
_refine_ls_shift/su_max 0.137
_refine_ls_shift/su_mean 0.007
_refine_ls_structure_factor_coef Fsqd
_refine_ls_weighting_details 'calc w=1/[\s^2^(Fo^2^)+(0.0879P)^2^+0.0000P] where P=(Fo^2^+2Fc^2^)/3'
_refine_ls_weighting_scheme calc
_refine_ls_wR_factor_gt 0.1182
_refine_ls_wR_factor_ref 0.1234
_reflns_number_gt 4108
_reflns_number_total 4955
_reflns_threshold_expression >2sigma(I)
_cod_data_source_file ja9035169_si_008.cif
_cod_data_source_block inv
_cod_original_cell_volume 1742.6(2)
_cod_database_code 4104971

loop_
_symmetry_equiv_pos_as_xyz
'x, y, z'
'-x, -y, -z'

loop_
_atom_site_label
_atom_site_type_symbol
_atom_site_fract_x
_atom_site_fract_y
_atom_site_fract_z
_atom_site_U_iso_or_equiv
_atom_site_adp_type
_atom_site_occupancy
_atom_site_symmetry_multiplicity
_atom_site_calc_flag
_atom_site_refinement_flags
Rh1 Rh 0.53184(3) 1.42756(3) 0.45555(3) 0.02660(15) Uani 1 1 d .
Si1 Si 0.58051(12) 1.30343(11) 0.63030(11) 0.0325(3) Uani 1 1 d .
N1 N 0.4543(3) 1.3146(3) 0.4449(3) 0.0341(9) Uani 1 1 d .
N2 N 0.6740(3) 1.3785(3) 0.3407(3) 0.0289(8) Uani 1 1 d .
C4 C 0.7432(4) 1.2874(4) 0.2209(4) 0.0372(11) Uani 1 1 d .
C5 C 0.4816(5) 1.1813(5) 0.3657(5) 0.0587(16) Uani 1 1 d .
H5A H 0.5324 1.1426 0.3214 0.070 Uiso 1 1 calc R
C6 C 0.7522(4) 1.2199(4) 0.1576(4) 0.0394(12) Uani 1 1 d .
C7 C 0.3352(5) 1.2934(5) 0.4970(5) 0.0494(14) Uani 1 1 d .
H7A H 0.2841 1.3331 0.5401 0.059 Uiso 1 1 calc R
C8 C 0.5288(4) 1.2629(4) 0.3735(4) 0.0361(11) Uani 1 1 d .
C9 C 0.6454(4) 1.3014(4) 0.3142(4) 0.0324(11) Uani 1 1 d .
C10 C 0.7415(4) 1.2267(4) 0.6100(4) 0.0377(11) Uani 1 1 d .
C11 C 0.8051(5) 1.1998(4) 0.6902(5) 0.0497(14) Uani 1 1 d .
H11A H 0.7705 1.2242 0.7497 0.060 Uiso 1 1 calc R
C12 C 0.7965(5) 1.1857(4) 0.5259(4) 0.0432(12) Uani 1 1 d .
H12A H 0.7557 1.1988 0.4731 0.052 Uiso 1 1 calc R
C14 C 0.7772(6) 1.1002(5) 0.0282(5) 0.0563(16) Uani 1 1 d .
H14A H 0.7855 1.0606 -0.0152 0.068 Uiso 1 1 calc R
C15 C 0.7861(4) 1.4130(4) 0.2669(4) 0.0379(12) Uani 1 1 d .
C16 C 0.8529(4) 1.4928(4) 0.2653(5) 0.0443(13) Uani 1 1 d .
C17 C 0.8327(6) 1.1241(5) 0.1677(5) 0.0672(18) Uani 1 1 d .
H17A H 0.8795 1.0982 0.2190 0.081 Uiso 1 1 calc R
C19 C 0.8595(4) 1.4905(4) 0.3662(5) 0.0460(13) Uani 1 1 d .
H19A H 0.8167 1.4388 0.4395 0.055 Uiso 1 1 calc R
C20 C 0.8300(5) 1.3584(5) 0.1923(4) 0.0465(13) Uani 1 1 d .
H20A H 0.9046 1.3679 0.1333 0.056 Uiso 1 1 calc R
C21 C 0.4749(5) 1.1818(4) 0.7389(4) 0.0477(13) Uani 1 1 d .
C22 C 0.6844(5) 1.4351(5) 0.6881(5) 0.0510(14) Uani 1 1 d .
H22A H 0.7550 1.4269 0.6308 0.061 Uiso 1 1 calc R
C23 C 0.4988(5) 1.0928(4) 0.6911(5) 0.0536(15) Uani 1 1 d .
H23A H 0.4458 1.0329 0.7456 0.080 Uiso 1 1 calc R
H23B H 0.5827 1.0619 0.6815 0.080 Uiso 1 1 calc R
H23C H 0.4828 1.1281 0.6165 0.080 Uiso 1 1 calc R
C24 C 0.5781(5) 1.3911(4) 0.7089(4) 0.0400(12) Uani 1 1 d .
C25 C 0.8450(8) 1.0656(6) 0.1021(6) 0.080(2) Uani 1 1 d .
H25A H 0.9006 1.0017 0.1093 0.096 Uiso 1 1 calc R
C26 C 0.3609(6) 1.1580(7) 0.4231(7) 0.088(3) Uani 1 1 d .
H26A H 0.3296 1.1041 0.4177 0.105 Uiso 1 1 calc R
C27 C 0.9304(5) 1.5654(5) 0.3595(6) 0.0543(15) Uani 1 1 d .
H27A H 0.9343 1.5631 0.4280 0.065 Uiso 1 1 calc R
C28 C 0.9111(5) 1.1252(5) 0.5174(5) 0.0554(15) Uani 1 1 d .
H28A H 0.9465 1.1002 0.4583 0.066 Uiso 1 1 calc R
C29 C 0.9721(5) 1.1021(5) 0.5957(6) 0.0618(16) Uani 1 1 d .
H29A H 1.0492 1.0626 0.5893 0.074 Uiso 1 1 calc R
C30 C 0.4743(5) 1.4113(5) 0.7905(5) 0.0518(14) Uani 1 1 d .
H30A H 0.4012 1.3856 0.8041 0.062 Uiso 1 1 calc R
C31 C 0.6864(6) 1.2512(6) 0.0819(6) 0.0678(18) Uani 1 1 d .
H31A H 0.6311 1.3154 0.0727 0.081 Uiso 1 1 calc R
C32 C 0.3369(5) 1.2179(5) 0.7723(5) 0.0609(16) Uani 1 1 d .
H32A H 0.2926 1.1517 0.8262 0.091 Uiso 1 1 calc R
H32B H 0.3108 1.2564 0.7027 0.091 Uiso 1 1 calc R
H32C H 0.3210 1.2681 0.8089 0.091 Uiso 1 1 calc R
C33 C 0.5103(6) 1.1191(5) 0.8556(5) 0.0661(17) Uani 1 1 d .
H33A H 0.4585 1.0584 0.9108 0.099 Uiso 1 1 calc R
H33B H 0.4998 1.1718 0.8881 0.099 Uiso 1 1 calc R
H33C H 0.5943 1.0886 0.8400 0.099 Uiso 1 1 calc R
C34 C 0.6976(6) 1.1927(6) 0.0181(6) 0.0684(18) Uani 1 1 d .
H34A H 0.6499 1.2173 -0.0321 0.082 Uiso 1 1 calc R
C35 C 0.9187(5) 1.1374(5) 0.6828(6) 0.0610(16) Uani 1 1 d .
H35A H 0.9585 1.1199 0.7378 0.073 Uiso 1 1 calc R
C36 C 0.9179(6) 1.5722(6) 0.1578(5) 0.073(2) Uani 1 1 d .
H36A H 0.9140 1.5756 0.0889 0.088 Uiso 1 1 calc R
C37 C 0.6872(6) 1.4912(5) 0.7514(6) 0.0650(18) Uani 1 1 d .
H37A H 0.7599 1.5174 0.7382 0.078 Uiso 1 1 calc R
C38 C 0.9934(5) 1.6418(6) 0.2516(7) 0.074(2) Uani 1 1 d .
H38A H 1.0404 1.6911 0.2470 0.088 Uiso 1 1 calc R
C39 C 0.2869(5) 1.2160(6) 0.4890(7) 0.081(2) Uani 1 1 d .
H39A H 0.2048 1.2023 0.5275 0.097 Uiso 1 1 calc R
C40 C 0.4751(7) 1.4684(6) 0.8529(5) 0.072(2) Uani 1 1 d .
H40A H 0.4038 1.4801 0.9077 0.087 Uiso 1 1 calc R
C41 C 0.5824(7) 1.5076(6) 0.8331(6) 0.075(2) Uani 1 1 d .
H41A H 0.5839 1.5453 0.8751 0.090 Uiso 1 1 calc R
C43 C 0.9875(7) 1.6459(6) 0.1493(7) 0.093(3) Uani 1 1 d .
H43A H 1.0301 1.6977 0.0760 0.112 Uiso 1 1 calc R
H1 H 0.591(4) 1.533(3) 0.453(4) 0.027(11) Uiso 1 1 d .
C204 C 0.1492(18) 1.275(2) 0.246(2) 0.229(8) Uiso 1 1 d .
C202 C 0.338(3) 1.174(2) 0.125(2) 0.293(11) Uiso 1 1 d .
C203 C 0.183(2) 1.359(2) 0.134(2) 0.256(9) Uiso 1 1 d .
C205 C 0.183(3) 1.153(3) 0.239(3) 0.361(15) Uiso 1 1 d .
C201 C 0.308(6) 1.253(5) 0.177(5) 0.66(4) Uiso 1 1 d .
C210 C 0.203(2) 1.148(2) 0.126(2) 0.251(9) Uiso 1 1 d .
C211 C 0.183(5) 1.270(5) 0.077(5) 0.57(3) Uiso 1 1 d .

loop_
_atom_site_aniso_label
_atom_site_aniso_U_11
_atom_site_aniso_U_22
_atom_site_aniso_U_33
_atom_site_aniso_U_23
_atom_site_aniso_U_13
_atom_site_aniso_U_12
Rh1 0.0286(2) 0.0302(2) 0.0245(2) -0.01399(16) -0.00802(15) -0.00322(14)
Si1 0.0412(7) 0.0307(7) 0.0282(7) -0.0138(6) -0.0146(6) 0.0019(6)
N1 0.033(2) 0.038(2) 0.034(2) -0.0172(18) -0.0078(17) -0.0055(17)
N2 0.033(2) 0.033(2) 0.0260(19) -0.0177(17) -0.0081(17) -0.0023(16)
C4 0.044(3) 0.042(3) 0.032(3) -0.023(2) -0.008(2) -0.003(2)
C5 0.056(3) 0.080(4) 0.068(4) -0.057(4) -0.001(3) -0.025(3)
C6 0.042(3) 0.046(3) 0.030(3) -0.022(2) -0.002(2) -0.006(2)
C7 0.037(3) 0.065(4) 0.059(3) -0.041(3) -0.004(3) -0.010(3)
C8 0.045(3) 0.043(3) 0.027(2) -0.021(2) -0.009(2) -0.006(2)
C9 0.039(3) 0.033(3) 0.031(2) -0.017(2) -0.015(2) -0.001(2)
C10 0.045(3) 0.033(3) 0.044(3) -0.020(2) -0.022(2) 0.005(2)
C11 0.058(3) 0.046(3) 0.063(4) -0.035(3) -0.033(3) 0.015(3)
C12 0.054(3) 0.034(3) 0.049(3) -0.021(2) -0.025(3) 0.005(2)
C14 0.078(4) 0.061(4) 0.043(3) -0.038(3) -0.004(3) -0.018(3)
C15 0.040(3) 0.040(3) 0.034(3) -0.019(2) -0.002(2) -0.011(2)
C16 0.037(3) 0.051(3) 0.051(3) -0.035(3) 0.003(2) -0.009(2)
C17 0.106(5) 0.058(4) 0.065(4) -0.040(3) -0.052(4) 0.018(4)
C19 0.030(3) 0.049(3) 0.065(4) -0.032(3) -0.013(2) 0.001(2)
C20 0.047(3) 0.058(3) 0.035(3) -0.029(3) 0.008(2) -0.019(3)
C21 0.058(3) 0.041(3) 0.035(3) -0.010(2) -0.013(3) -0.004(3)
C22 0.067(4) 0.049(3) 0.059(3) -0.037(3) -0.038(3) 0.018(3)
C23 0.066(4) 0.033(3) 0.054(3) -0.013(3) -0.012(3) -0.014(3)
C24 0.059(3) 0.038(3) 0.031(3) -0.016(2) -0.028(2) 0.008(2)
C25 0.127(6) 0.054(4) 0.075(5) -0.041(4) -0.044(5) 0.018(4)
C26 0.064(4) 0.126(6) 0.114(6) -0.096(6) 0.015(4) -0.046(4)
C27 0.037(3) 0.064(4) 0.087(4) -0.051(4) -0.025(3) 0.002(3)
C28 0.065(4) 0.045(3) 0.069(4) -0.037(3) -0.028(3) 0.015(3)
C29 0.054(3) 0.050(4) 0.095(5) -0.039(4) -0.038(3) 0.017(3)
C30 0.066(4) 0.056(4) 0.048(3) -0.033(3) -0.033(3) 0.019(3)
C31 0.073(4) 0.079(5) 0.081(5) -0.060(4) -0.037(4) 0.023(3)
C32 0.064(4) 0.053(4) 0.042(3) -0.010(3) 0.000(3) -0.014(3)
C33 0.093(5) 0.052(4) 0.040(3) -0.005(3) -0.022(3) -0.009(3)
C34 0.079(4) 0.085(5) 0.077(4) -0.060(4) -0.039(4) 0.013(4)
C35 0.070(4) 0.055(4) 0.092(5) -0.046(4) -0.055(4) 0.018(3)
C36 0.088(5) 0.078(5) 0.051(4) -0.038(3) 0.022(3) -0.047(4)
C37 0.084(5) 0.067(4) 0.082(4) -0.051(4) -0.056(4) 0.021(3)
C38 0.043(3) 0.068(4) 0.119(6) -0.058(4) 0.003(4) -0.024(3)
C39 0.044(3) 0.123(6) 0.111(6) -0.090(5) 0.010(4) -0.035(4)
C40 0.093(5) 0.088(5) 0.055(4) -0.051(4) -0.044(4) 0.039(4)
C41 0.103(5) 0.084(5) 0.088(5) -0.071(4) -0.068(5) 0.043(4)
C43 0.094(5) 0.090(5) 0.087(5) -0.055(5) 0.041(4) -0.065(5)

loop_
_atom_type_symbol
_atom_type_description
_atom_type_scat_dispersion_real
_atom_type_scat_dispersion_imag
_atom_type_scat_source
C C 0.0033 0.0016 'International Tables Vol C Tables 4.2.6.8 and 6.1.1.4'
H H 0.0000 0.0000 'International Tables Vol C Tables 4.2.6.8 and 6.1.1.4'
N N 0.0061 0.0033 'International Tables Vol C Tables 4.2.6.8 and 6.1.1.4'
Si Si 0.0817 0.0704 'International Tables Vol C Tables 4.2.6.8 and 6.1.1.4'
Rh Rh -1.1178 0.9187 'International Tables Vol C Tables 4.2.6.8 and 6.1.1.4'
O O 0.0106 0.0060 'International Tables Vol C Tables 4.2.6.8 and 6.1.1.4'

loop_
_geom_angle_atom_site_label_1
_geom_angle_atom_site_label_2
_geom_angle_atom_site_label_3
_geom_angle
_geom_angle_site_symmetry_1
_geom_angle_site_symmetry_3
N1 Rh1 N2 78.63(14) . .
N1 Rh1 Si1 97.31(11) . .
N2 Rh1 Si1 99.23(11) . .
N1 Rh1 Rh1 139.10(11) . 2_686
N2 Rh1 Rh1 141.72(10) . 2_686
Si1 Rh1 Rh1 84.37(4) . 2_686
N1 Rh1 H1 174.1(14) . .
N2 Rh1 H1 101.5(14) . .
Si1 Rh1 H1 88.5(14) . .
Rh1 Rh1 H1 40.3(13) 2_686 .
C10 Si1 C24 104.6(2) . .
C10 Si1 C21 103.8(2) . .
C24 Si1 C21 108.6(2) . .
C10 Si1 Rh1 115.02(16) . .
C24 Si1 Rh1 108.19(15) . .
C21 Si1 Rh1 115.89(17) . .
C7 N1 C8 119.2(4) . .
C7 N1 Rh1 124.3(3) . .
C8 N1 Rh1 116.4(3) . .
C15 N2 C9 107.9(4) . .
C15 N2 Rh1 137.1(3) . .
C9 N2 Rh1 114.0(3) . .
C20 C4 C9 105.7(4) . .
C20 C4 C6 125.2(4) . .
C9 C4 C6 128.9(4) . .
C26 C5 C8 120.6(5) . .
C26 C5 H5A 119.7 . .
C8 C5 H5A 119.7 . .
C31 C6 C17 115.8(5) . .
C31 C6 C4 122.4(5) . .
C17 C6 C4 121.7(5) . .
N1 C7 C39 122.6(5) . .
N1 C7 H7A 118.7 . .
C39 C7 H7A 118.7 . .
N1 C8 C9 113.8(4) . .
N1 C8 C5 119.0(4) . .
C9 C8 C5 127.2(4) . .
N2 C9 C8 117.1(4) . .
N2 C9 C4 108.9(4) . .
C8 C9 C4 133.7(4) . .
C12 C10 C11 116.3(5) . .
C12 C10 Si1 123.5(4) . .
C11 C10 Si1 120.0(4) . .
C35 C11 C10 121.6(5) . .
C35 C11 H11A 119.2 . .
C10 C11 H11A 119.2 . .
C10 C12 C28 122.0(5) . .
C10 C12 H12A 119.0 . .
C28 C12 H12A 119.0 . .
C34 C14 C25 119.0(6) . .
C34 C14 H14A 120.5 . .
C25 C14 H14A 120.5 . .
N2 C15 C20 108.8(4) . .
N2 C15 C16 126.4(4) . .
C20 C15 C16 124.8(4) . .
C19 C16 C36 117.3(5) . .
C19 C16 C15 123.2(5) . .
C36 C16 C15 119.4(5) . .
C6 C17 C25 120.8(6) . .
C6 C17 H17A 119.6 . .
C25 C17 H17A 119.6 . .
C16 C19 C27 120.9(5) . .
C16 C19 H19A 119.6 . .
C27 C19 H19A 119.6 . .
C4 C20 C15 108.6(4) . .
C4 C20 H20A 125.7 . .
C15 C20 H20A 125.7 . .
C23 C21 C32 109.4(5) . .
C23 C21 C33 105.9(4) . .
C32 C21 C33 106.6(5) . .
C23 C21 Si1 110.1(3) . .
C32 C21 Si1 115.9(4) . .
C33 C21 Si1 108.3(4) . .
C24 C22 C37 121.5(6) . .
C24 C22 H22A 119.2 . .
C37 C22 H22A 119.2 . .
C21 C23 H23A 109.5 . .
C21 C23 H23B 109.5 . .
H23A C23 H23B 109.5 . .
C21 C23 H23C 109.5 . .
H23A C23 H23C 109.5 . .
H23B C23 H23C 109.5 . .
C30 C24 C22 116.6(5) . .
C30 C24 Si1 122.8(4) . .
C22 C24 Si1 120.6(4) . .
C14 C25 C17 120.9(6) . .
C14 C25 H25A 119.6 . .
C17 C25 H25A 119.6 . .
C5 C26 C39 118.8(5) . .
C5 C26 H26A 120.6 . .
C39 C26 H26A 120.6 . .
C38 C27 C19 119.7(6) . .
C38 C27 H27A 120.2 . .
C19 C27 H27A 120.2 . .
C29 C28 C12 120.3(5) . .
C29 C28 H28A 119.9 . .
C12 C28 H28A 119.9 . .
C35 C29 C28 119.4(5) . .
C35 C29 H29A 120.3 . .
C28 C29 H29A 120.3 . .
C24 C30 C40 122.5(6) . .
C24 C30 H30A 118.7 . .
C40 C30 H30A 118.7 . .
C6 C31 C34 123.3(6) . .
C6 C31 H31A 118.4 . .
C34 C31 H31A 118.4 . .
C21 C32 H32A 109.5 . .
C21 C32 H32B 109.5 . .
H32A C32 H32B 109.5 . .
C21 C32 H32C 109.5 . .
H32A C32 H32C 109.5 . .
H32B C32 H32C 109.5 . .
C21 C33 H33A 109.5 . .
C21 C33 H33B 109.5 . .
H33A C33 H33B 109.5 . .
C21 C33 H33C 109.5 . .
H33A C33 H33C 109.5 . .
H33B C33 H33C 109.5 . .
C14 C34 C31 120.2(6) . .
C14 C34 H34A 119.9 . .
C31 C34 H34A 119.9 . .
C29 C35 C11 120.4(6) . .
C29 C35 H35A 119.8 . .
C11 C35 H35A 119.8 . .
C43 C36 C16 122.8(6) . .
C43 C36 H36A 118.6 . .
C16 C36 H36A 118.6 . .
C41 C37 C22 119.8(6) . .
C41 C37 H37A 120.1 . .
C22 C37 H37A 120.1 . .
C27 C38 C43 120.4(5) . .
C27 C38 H38A 119.8 . .
C43 C38 H38A 119.8 . .
C7 C39 C26 119.6(5) . .
C7 C39 H39A 120.2 . .
C26 C39 H39A 120.2 . .
C41 C40 C30 119.4(6) . .
C41 C40 H40A 120.3 . .
C30 C40 H40A 120.3 . .
C37 C41 C40 120.1(6) . .
C37 C41 H41A 119.9 . .
C40 C41 H41A 119.9 . .
C36 C43 C38 119.0(6) . .
C36 C43 H43A 120.5 . .
C38 C43 H43A 120.5 . .
C203 C204 C205 109(2) . .
C203 C204 C201 70(2) . .
C205 C204 C201 69(2) . .
C201 C202 C210 107(4) . .
C201 C202 C205 69(3) . .
C210 C202 C205 48.3(13) . .
C204 C203 C211 91(2) . .
C204 C203 C201 66(2) . .
C211 C203 C201 79(3) . .
C210 C205 C204 120(3) . .
C210 C205 C202 59.2(17) . .
C204 C205 C202 101(2) . .
C210 C205 C201 95(3) . .
C204 C205 C201 59(2) . .
C202 C205 C201 45(2) . .
C210 C205 C211 46(2) . .
C204 C205 C211 74(2) . .
C202 C205 C211 64.8(19) . .
C201 C205 C211 70(2) . .
C202 C201 C204 115(4) . .
C202 C201 C203 112(4) . .
C204 C201 C203 44.5(19) . .
C202 C201 C205 66(3) . .
C204 C201 C205 52(2) . .
C203 C201 C205 81(3) . .
C211 C210 C205 86(3) . .
C211 C210 C202 83(3) . .
C205 C210 C202 72.5(19) . .
C210 C211 C203 129(4) . .
C210 C211 C205 48(2) . .
C203 C211 C205 82(3) . .

loop_
_geom_bond_atom_site_label_1
_geom_bond_atom_site_label_2
_geom_bond_distance
_geom_bond_site_symmetry_2
Rh1 N1 2.036(4) .
Rh1 N2 2.040(3) .
Rh1 Si1 2.3400(13) .
Rh1 Rh1 2.5763(7) 2_686
Rh1 H1 1.70(4) .
Si1 C10 1.914(5) .
Si1 C24 1.916(5) .
Si1 C21 1.931(5) .
N1 C7 1.350(6) .
N1 C8 1.378(6) .
N2 C15 1.357(6) .
N2 C9 1.389(6) .
C4 C20 1.391(7) .
C4 C9 1.414(6) .
C4 C6 1.482(7) .
C5 C26 1.377(8) .
C5 C8 1.404(7) .
C5 H5A 0.9300 .
C6 C31 1.359(8) .
C6 C17 1.380(8) .
C7 C39 1.364(7) .
C7 H7A 0.9300 .
C8 C9 1.392(6) .
C10 C12 1.376(7) .
C10 C11 1.403(7) .
C11 C35 1.391(8) .
C11 H11A 0.9300 .
C12 C28 1.390(7) .
C12 H12A 0.9300 .
C14 C34 1.342(8) .
C14 C25 1.350(9) .
C14 H14A 0.9300 .
C15 C20 1.399(7) .
C15 C16 1.465(7) .
C16 C19 1.383(7) .
C16 C36 1.392(7) .
C17 C25 1.393(9) .
C17 H17A 0.9300 .
C19 C27 1.410(7) .
C19 H19A 0.9300 .
C20 H20A 0.9300 .
C21 C23 1.536(8) .
C21 C32 1.538(8) .
C21 C33 1.558(7) .
C22 C24 1.394(8) .
C22 C37 1.397(8) .
C22 H22A 0.9300 .
C23 H23A 0.9600 .
C23 H23B 0.9600 .
C23 H23C 0.9600 .
C24 C30 1.382(7) .
C25 H25A 0.9300 .
C26 C39 1.383(9) .
C26 H26A 0.9300 .
C27 C38 1.371(9) .
C27 H27A 0.9300 .
C28 C29 1.370(8) .
C28 H28A 0.9300 .
C29 C35 1.360(8) .
C29 H29A 0.9300 .
C30 C40 1.390(8) .
C30 H30A 0.9300 .
C31 C34 1.373(8) .
C31 H31A 0.9300 .
C32 H32A 0.9600 .
C32 H32B 0.9600 .
C32 H32C 0.9600 .
C33 H33A 0.9600 .
C33 H33B 0.9600 .
C33 H33C 0.9600 .
C34 H34A 0.9300 .
C35 H35A 0.9300 .
C36 C43 1.373(9) .
C36 H36A 0.9300 .
C37 C41 1.373(9) .
C37 H37A 0.9300 .
C38 C43 1.387(10) .
C38 H38A 0.9300 .
C39 H39A 0.9300 .
C40 C41 1.374(10) .
C40 H40A 0.9300 .
C41 H41A 0.9300 .
C43 H43A 0.9300 .
C204 C203 1.37(2) .
C204 C205 1.63(4) .
C204 C201 1.78(7) .
C202 C201 1.45(6) .
C202 C210 1.70(3) .
C202 C205 1.89(4) .
C203 C211 1.70(6) .
C203 C201 1.83(7) .
C205 C210 1.48(4) .
C205 C201 1.92(6) .
C205 C211 1.99(5) .
C210 C211 1.44(6) .

loop_
_geom_torsion_atom_site_label_1
_geom_torsion_atom_site_label_2
_geom_torsion_atom_site_label_3
_geom_torsion_atom_site_label_4
_geom_torsion
_geom_torsion_site_symmetry_1
N1 Rh1 Si1 C10 92.3(2) .
N2 Rh1 Si1 C10 12.7(2) .
Rh1 Rh1 Si1 C10 -128.85(17) 2_686
N1 Rh1 Si1 C24 -151.2(2) .
N2 Rh1 Si1 C24 129.2(2) .
Rh1 Rh1 Si1 C24 -12.30(17) 2_686
N1 Rh1 Si1 C21 -28.9(2) .
N2 Rh1 Si1 C21 -108.5(2) .
Rh1 Rh1 Si1 C21 109.92(19) 2_686
N2 Rh1 N1 C7 -175.0(4) .
Si1 Rh1 N1 C7 87.0(4) .
Rh1 Rh1 N1 C7 -2.9(5) 2_686
N2 Rh1 N1 C8 0.9(3) .
Si1 Rh1 N1 C8 -97.1(3) .
Rh1 Rh1 N1 C8 173.1(2) 2_686
N1 Rh1 N2 C15 168.5(5) .
Si1 Rh1 N2 C15 -95.9(5) .
Rh1 Rh1 N2 C15 -3.2(6) 2_686
N1 Rh1 N2 C9 1.5(3) .
Si1 Rh1 N2 C9 97.2(3) .
Rh1 Rh1 N2 C9 -170.2(2) 2_686
C20 C4 C6 C31 -103.6(7) .
C9 C4 C6 C31 71.1(7) .
C20 C4 C6 C17 73.0(8) .
C9 C4 C6 C17 -112.2(7) .
C8 N1 C7 C39 5.0(9) .
Rh1 N1 C7 C39 -179.2(5) .
C7 N1 C8 C9 173.0(5) .
Rh1 N1 C8 C9 -3.2(5) .
C7 N1 C8 C5 -6.0(7) .
Rh1 N1 C8 C5 177.9(4) .
C26 C5 C8 N1 3.7(9) .
C26 C5 C8 C9 -175.1(6) .
C15 N2 C9 C8 -174.5(4) .
Rh1 N2 C9 C8 -3.8(5) .
C15 N2 C9 C4 0.1(5) .
Rh1 N2 C9 C4 170.8(3) .
N1 C8 C9 N2 4.6(6) .
C5 C8 C9 N2 -176.6(5) .
N1 C8 C9 C4 -168.4(5) .
C5 C8 C9 C4 10.4(9) .
C20 C4 C9 N2 -0.4(5) .
C6 C4 C9 N2 -176.0(5) .
C20 C4 C9 C8 173.1(5) .
C6 C4 C9 C8 -2.5(9) .
C24 Si1 C10 C12 -157.7(4) .
C21 Si1 C10 C12 88.5(5) .
Rh1 Si1 C10 C12 -39.1(5) .
C24 Si1 C10 C11 28.7(5) .
C21 Si1 C10 C11 -85.2(4) .
Rh1 Si1 C10 C11 147.2(4) .
C12 C10 C11 C35 1.5(8) .
Si1 C10 C11 C35 175.7(5) .
C11 C10 C12 C28 -2.7(8) .
Si1 C10 C12 C28 -176.6(4) .
C9 N2 C15 C20 0.2(5) .
Rh1 N2 C15 C20 -167.3(4) .
C9 N2 C15 C16 -178.9(5) .
Rh1 N2 C15 C16 13.6(8) .
N2 C15 C16 C19 42.6(8) .
C20 C15 C16 C19 -136.3(6) .
N2 C15 C16 C36 -140.3(6) .
C20 C15 C16 C36 40.8(8) .
C31 C6 C17 C25 0.7(10) .
C4 C6 C17 C25 -176.2(6) .
C36 C16 C19 C27 -0.5(8) .
C15 C16 C19 C27 176.7(5) .
C9 C4 C20 C15 0.5(6) .
C6 C4 C20 C15 176.3(5) .
N2 C15 C20 C4 -0.4(6) .
C16 C15 C20 C4 178.7(5) .
C10 Si1 C21 C23 -54.8(4) .
C24 Si1 C21 C23 -165.7(4) .
Rh1 Si1 C21 C23 72.3(4) .
C10 Si1 C21 C32 -179.7(4) .
C24 Si1 C21 C32 69.4(5) .
Rh1 Si1 C21 C32 -52.6(5) .
C10 Si1 C21 C33 60.6(4) .
C24 Si1 C21 C33 -50.4(4) .
Rh1 Si1 C21 C33 -172.4(3) .
C37 C22 C24 C30 3.4(8) .
C37 C22 C24 Si1 -174.7(4) .
C10 Si1 C24 C30 -146.0(4) .
C21 Si1 C24 C30 -35.6(5) .
Rh1 Si1 C24 C30 90.9(4) .
C10 Si1 C24 C22 32.0(5) .
C21 Si1 C24 C22 142.4(4) .
Rh1 Si1 C24 C22 -91.1(4) .
C34 C14 C25 C17 0.3(11) .
C6 C17 C25 C14 -0.9(11) .
C8 C5 C26 C39 -0.3(12) .
C16 C19 C27 C38 0.1(8) .
C10 C12 C28 C29 1.6(9) .
C12 C28 C29 C35 0.9(9) .
C22 C24 C30 C40 -2.5(8) .
Si1 C24 C30 C40 175.6(4) .
C17 C6 C31 C34 0.0(10) .
C4 C6 C31 C34 176.8(6) .
C25 C14 C34 C31 0.4(10) .
C6 C31 C34 C14 -0.6(11) .
C28 C29 C35 C11 -2.1(10) .
C10 C11 C35 C29 0.9(9) .
C19 C16 C36 C43 0.6(10) .
C15 C16 C36 C43 -176.7(6) .
C24 C22 C37 C41 -2.4(9) .
C19 C27 C38 C43 0.2(9) .
N1 C7 C39 C26 -1.4(12) .
C5 C26 C39 C7 -0.9(13) .
C24 C30 C40 C41 0.5(9) .
C22 C37 C41 C40 0.3(10) .
C30 C40 C41 C37 0.6(10) .
C16 C36 C43 C38 -0.3(12) .
C27 C38 C43 C36 -0.2(11) .
C205 C204 C203 C211 20(3) .
C201 C204 C203 C211 78(3) .
C205 C204 C203 C201 -58(3) .
C203 C204 C205 C210 -19(4) .
C201 C204 C205 C210 -77(3) .
C203 C204 C205 C202 42(3) .
C201 C204 C205 C202 -17(2) .
C203 C204 C205 C201 58(3) .
C203 C204 C205 C211 -18(2) .
C201 C204 C205 C211 -76(2) .
C201 C202 C205 C210 139(4) .
C201 C202 C205 C204 21(3) .
C210 C202 C205 C204 -118(3) .
C210 C202 C205 C201 -139(4) .
C201 C202 C205 C211 87(3) .
C210 C202 C205 C211 -52(2) .
C210 C202 C201 C204 10(5) .
C205 C202 C201 C204 -20(3) .
C210 C202 C201 C203 -38(5) .
C205 C202 C201 C203 -69(3) .
C210 C202 C201 C205 31(3) .
C203 C204 C201 C202 -97(4) .
C205 C204 C201 C202 24(4) .
C205 C204 C201 C203 121(3) .
C203 C204 C201 C205 -121(3) .
C204 C203 C201 C202 103(4) .
C211 C203 C201 C202 8(4) .
C211 C203 C201 C204 -96(2) .
C204 C203 C201 C205 43(2) .
C211 C203 C201 C205 -52(2) .
C210 C205 C201 C202 -34(3) .
C204 C205 C201 C202 -156(4) .
C211 C205 C201 C202 -74(3) .
C210 C205 C201 C204 122(3) .
C202 C205 C201 C204 156(4) .
C211 C205 C201 C204 83(3) .
C210 C205 C201 C203 84(3) .
C204 C205 C201 C203 -37.6(19) .
C202 C205 C201 C203 119(3) .
C211 C205 C201 C203 45(2) .
C204 C205 C210 C211 2(4) .
C202 C205 C210 C211 -84(3) .
C201 C205 C210 C211 -56(3) .
C204 C205 C210 C202 85(3) .
C201 C205 C210 C202 28(3) .
C211 C205 C210 C202 84(3) .
C201 C202 C210 C211 48(4) .
C205 C202 C210 C211 88(3) .
C201 C202 C210 C205 -40(4) .
C205 C210 C211 C203 16(5) .
C202 C210 C211 C203 -57(4) .
C202 C210 C211 C205 -72.9(18) .
C204 C203 C211 C210 -27(5) .
C201 C203 C211 C210 38(5) .
C204 C203 C211 C205 -16(2) .
C201 C203 C211 C205 50(2) .
C204 C205 C211 C210 -179(3) .
C202 C205 C211 C210 70(2) .
C201 C205 C211 C210 119(4) .
C210 C205 C211 C203 -168(4) .
C204 C205 C211 C203 13.6(18) .
C202 C205 C211 C203 -97(2) .
C201 C205 C211 C203 -49(3) .
